data_7230785
loop_
_publ_author_name
'Collings, Ines'
'Bykov, Maxim'
'Bykova, Elena'
'Hanfland, Michael'
'van Smaalen, Sander'
'Dubrovinsky, Leonid'
'Dubrovinskaia, Natalia'

_publ_section_title
;
 Disorder--order transitions in the perovskite metal--organic frameworks
 [(CH3)2NH2][M(HCOO)3] at high pressure
;
_journal_name_full CrystEngComm
_journal_paper_doi 10.1039/C8CE00617B
_journal_year 2018
_chemical_formula_moiety 'C3 H3 Cu O6, C2 H8 N'
_chemical_formula_sum 'C5 H11 Cu N O6'
_chemical_formula_weight 244.69
_space_group_crystal_system triclinic
_space_group_IT_number 2
_space_group_name_Hall '-P 1'
_space_group_name_H-M_alt 'P -1'
_symmetry_space_group_name_Hall '-P 1'
_symmetry_space_group_name_H-M 'P -1'
_audit_creation_method SHELXL-2016/6
_audit_update_record
;
2018-04-17 deposited with the CCDC.
2018-05-29 downloaded from the CCDC.
;
_cell_angle_alpha 95.38(4)
_cell_angle_beta 89.33(4)
_cell_angle_gamma 96.927(15)
_cell_formula_units_Z 1
_cell_length_a 5.4239(8)
_cell_length_b 5.9107(12)
_cell_length_c 5.755(5)
_cell_measurement_reflns_used 99
_cell_measurement_temperature 293(2)
_cell_measurement_theta_max 13.8370
_cell_measurement_theta_min 2.1890
_cell_volume 182.35(17)
_computing_cell_refinement 'CrysAlisPro (Agilent Technologies, 2013)'
_computing_data_reduction 'CrysAlisPro (Agilent Technologies, 2013)'
_computing_molecular_graphics 'SHELXLE-2011 (Huebschle, 2011)'
_computing_structure_refinement 'SHELXL-2016/6 (Sheldrick, 2016)'
_computing_structure_solution 'SHELXT-2015 (Sheldrick, 2015)'
_diffrn_ambient_pressure '6.77 GPa'
_diffrn_ambient_temperature 293(2)
_diffrn_detector_area_resol_mean 7
_diffrn_measured_fraction_theta_full 0.543
_diffrn_measured_fraction_theta_max 0.372
_diffrn_measurement_device_type 'ID15B beamline, ESRF'
_diffrn_measurement_method 'omega scans'
_diffrn_radiation_type synchrotron
_diffrn_radiation_wavelength 0.41108
_diffrn_reflns_av_unetI/netI 0.1097
_diffrn_reflns_Laue_measured_fraction_full 0.543
_diffrn_reflns_Laue_measured_fraction_max 0.372
_diffrn_reflns_limit_h_max 8
_diffrn_reflns_limit_h_min -8
_diffrn_reflns_limit_k_max 9
_diffrn_reflns_limit_k_min -9
_diffrn_reflns_limit_l_max 9
_diffrn_reflns_limit_l_min -9
_diffrn_reflns_number 652
_diffrn_reflns_point_group_measured_fraction_full 0.543
_diffrn_reflns_point_group_measured_fraction_max 0.372
_diffrn_reflns_theta_full 14.279
_diffrn_reflns_theta_max 19.543
_diffrn_reflns_theta_min 2.188
_diffrn_source synchrotron
_exptl_absorpt_coefficient_mu 0.675
_exptl_absorpt_correction_T_max 1.00000
_exptl_absorpt_correction_T_min 0.29228
_exptl_absorpt_correction_type multi-scan
_exptl_absorpt_process_details
;
CrysAlisPro 1.171.38.41 (Rigaku Oxford Diffraction, 2015)
Empirical absorption correction using spherical harmonics,
 implemented in SCALE3 ABSPACK scaling algorithm.
;
_exptl_crystal_colour blue
_exptl_crystal_density_diffrn 2.228
_exptl_crystal_description block
_exptl_crystal_F_000 125
_exptl_crystal_size_max 0.070
_exptl_crystal_size_mid 0.045
_exptl_crystal_size_min 0.020
_refine_diff_density_max 0.967
_refine_diff_density_min -1.022
_refine_diff_density_rms 0.155
_refine_ls_extinction_method none
_refine_ls_goodness_of_fit_ref 0.996
_refine_ls_hydrogen_treatment undef
_refine_ls_matrix_type full
_refine_ls_number_parameters 52
_refine_ls_number_reflns 652
_refine_ls_number_restraints 0
_refine_ls_restrained_S_all 0.996
_refine_ls_R_factor_all 0.1061
_refine_ls_R_factor_gt 0.0732
_refine_ls_shift/su_max 0.000
_refine_ls_shift/su_mean 0.000
_refine_ls_structure_factor_coef Fsqd
_refine_ls_weighting_details 'w=1/[\s^2^(Fo^2^)+(0.1275P)^2^] where P=(Fo^2^+2Fc^2^)/3'
_refine_ls_weighting_scheme calc
_refine_ls_wR_factor_gt 0.1877
_refine_ls_wR_factor_ref 0.2012
_reflns_Friedel_coverage 0.000
_reflns_number_gt 397
_reflns_number_total 652
_reflns_threshold_expression 'I > 2\s(I)'
_cod_data_source_file c8ce00617b2.cif
_cod_data_source_block DMACuF_c2_p10
_cod_original_cell_volume 182.33(16)
_cod_database_code 7230785
_shelx_shelxl_version_number 2016/6
_shelx_space_group_comment
;
The symmetry employed for this shelxl refinement is uniquely defined
by the following loop, which should always be used as a source of
symmetry information in preference to the above space-group names.
They are only intended as comments.
;
_shelx_estimated_absorpt_t_min 0.929
_shelx_estimated_absorpt_t_max 0.980

loop_
_space_group_symop_operation_xyz
'x, y, z'
'-x, -y, -z'

loop_
_atom_site_label
_atom_site_type_symbol
_atom_site_fract_x
_atom_site_fract_y
_atom_site_fract_z
_atom_site_U_iso_or_equiv
_atom_site_adp_type
_atom_site_occupancy
_atom_site_site_symmetry_order
_atom_site_calc_flag
_atom_site_refinement_flags_posn
_atom_site_refinement_flags_occupancy
Cu1 Cu 0.500000 0.500000 0.500000 0.0315(7) Uani 1 2 d S P
O1 O 0.6337(19) 0.643(3) 0.803(2) 0.033(3) Uiso 0.5 1 d . P
O2 O 0.7026(18) 0.588(3) 1.167(2) 0.031(3) Uiso 0.5 1 d . P
O3 O -0.1878(17) 0.609(3) 0.355(2) 0.025(2) Uiso 0.5 1 d . P
O4 O 0.217(2) 0.603(3) 0.362(2) 0.034(3) Uiso 0.5 1 d . P
O5 O 0.338(2) -0.182(4) 0.400(3) 0.042(3) Uiso 0.5 1 d . P
O6 O 0.370(2) 0.189(3) 0.389(3) 0.043(3) Uiso 0.5 1 d . P
C1 C 0.585(2) 0.535(3) 0.980(3) 0.020(3) Uiso 0.5 1 d . P
C3 C 0.435(2) 0.005(5) 0.460(3) 0.031(4) Uiso 0.5 1 d . P
C2 C 0.007(2) 0.547(3) 0.440(2) 0.018(3) Uiso 0.5 1 d . P
C4 C 0.165(2) -0.102(3) 0.931(3) 0.066(3) Uiso 1 1 d . .
N1 N -0.002(3) -0.014(4) 1.084(3) 0.036(3) Uiso 0.5 1 d . P

loop_
_atom_site_aniso_label
_atom_site_aniso_U_11
_atom_site_aniso_U_22
_atom_site_aniso_U_33
_atom_site_aniso_U_23
_atom_site_aniso_U_13
_atom_site_aniso_U_12
Cu1 0.0248(8) 0.0388(15) 0.0264(9) -0.0094(11) -0.0075(5) -0.0059(7)

loop_
_atom_type_symbol
_atom_type_description
_atom_type_scat_dispersion_real
_atom_type_scat_dispersion_imag
_atom_type_scat_source
C C -0.0001 0.0005 'International Tables Vol C Tables 4.2.6.8 and 6.1.1.4'
H H 0.0000 0.0000 'International Tables Vol C Tables 4.2.6.8 and 6.1.1.4'
N N 0.0006 0.0010 'International Tables Vol C Tables 4.2.6.8 and 6.1.1.4'
O O 0.0018 0.0018 'International Tables Vol C Tables 4.2.6.8 and 6.1.1.4'
Cu Cu 0.2463 0.4687 'International Tables Vol C Tables 4.2.6.8 and 6.1.1.4'

loop_
_geom_angle_atom_site_label_1
_geom_angle_atom_site_label_2
_geom_angle_atom_site_label_3
_geom_angle
_geom_angle_site_symmetry_1
_geom_angle_site_symmetry_3
O4 Cu1 O4 180.0 2_666 .
O4 Cu1 O6 91.5(7) 2_666 .
O4 Cu1 O6 88.5(7) . .
O4 Cu1 O6 88.5(7) 2_666 2_666
O4 Cu1 O6 91.5(7) . 2_666
O6 Cu1 O6 180.0(5) . 2_666
O4 Cu1 O3 112.9(6) 2_666 2_566
O4 Cu1 O3 67.1(6) . 2_566
O6 Cu1 O3 66.2(6) . 2_566
O6 Cu1 O3 113.8(6) 2_666 2_566
O4 Cu1 O3 67.1(6) 2_666 1_655
O4 Cu1 O3 112.9(6) . 1_655
O6 Cu1 O3 113.8(6) . 1_655
O6 Cu1 O3 66.2(6) 2_666 1_655
O3 Cu1 O3 180.0 2_566 1_655
O4 Cu1 O1 121.0(6) 2_666 2_666
O4 Cu1 O1 59.0(6) . 2_666
O6 Cu1 O1 46.9(7) . 2_666
O6 Cu1 O1 133.1(7) 2_666 2_666
O3 Cu1 O1 88.9(5) 2_566 2_666
O3 Cu1 O1 91.1(5) 1_655 2_666
O4 Cu1 O1 59.0(6) 2_666 .
O4 Cu1 O1 121.0(6) . .
O6 Cu1 O1 133.1(7) . .
O6 Cu1 O1 46.9(7) 2_666 .
O3 Cu1 O1 91.1(5) 2_566 .
O3 Cu1 O1 88.9(5) 1_655 .
O1 Cu1 O1 180.0 2_666 .
O4 Cu1 O2 85.5(5) 2_666 2_667
O4 Cu1 O2 94.5(5) . 2_667
O6 Cu1 O2 83.3(6) . 2_667
O6 Cu1 O2 96.7(6) 2_666 2_667
O3 Cu1 O2 32.7(5) 2_566 2_667
O3 Cu1 O2 147.3(5) 1_655 2_667
O1 Cu1 O2 119.3(5) 2_666 2_667
O1 Cu1 O2 60.7(5) . 2_667
O4 Cu1 O2 94.5(5) 2_666 1_554
O4 Cu1 O2 85.5(5) . 1_554
O6 Cu1 O2 96.7(6) . 1_554
O6 Cu1 O2 83.3(6) 2_666 1_554
O3 Cu1 O2 147.3(5) 2_566 1_554
O3 Cu1 O2 32.7(5) 1_655 1_554
O1 Cu1 O2 60.7(5) 2_666 1_554
O1 Cu1 O2 119.3(5) . 1_554
O2 Cu1 O2 180.0 2_667 1_554
O4 Cu1 O5 143.7(6) 2_666 1_565
O4 Cu1 O5 36.3(6) . 1_565
O6 Cu1 O5 124.0(6) . 1_565
O6 Cu1 O5 56.0(6) 2_666 1_565
O3 Cu1 O5 90.8(5) 2_566 1_565
O3 Cu1 O5 89.2(5) 1_655 1_565
O1 Cu1 O5 84.8(6) 2_666 1_565
O1 Cu1 O5 95.2(6) . 1_565
O2 Cu1 O5 104.4(5) 2_667 1_565
O2 Cu1 O5 75.6(5) 1_554 1_565
O4 Cu1 O5 36.3(6) 2_666 2_656
O4 Cu1 O5 143.7(6) . 2_656
O6 Cu1 O5 56.0(6) . 2_656
O6 Cu1 O5 124.0(6) 2_666 2_656
O3 Cu1 O5 89.2(5) 2_566 2_656
O3 Cu1 O5 90.8(5) 1_655 2_656
O1 Cu1 O5 95.2(6) 2_666 2_656
O1 Cu1 O5 84.8(6) . 2_656
O2 Cu1 O5 75.6(5) 2_667 2_656
O2 Cu1 O5 104.4(5) 1_554 2_656
O5 Cu1 O5 180.0(8) 1_565 2_656
C1 O1 O6 163.8(14) . 2_666
C1 O1 Cu1 117.6(12) . .
O6 O1 Cu1 65.5(8) 2_666 .
O3 O2 C1 171(2) 1_656 .
O3 O2 C1 143.5(12) 1_656 2_667
C1 O2 C1 31.3(12) . 2_667
O3 O2 Cu1 59.0(8) 1_656 1_556
C1 O2 Cu1 116.6(10) . 1_556
C1 O2 Cu1 85.3(6) 2_667 1_556
O2 O3 C2 138.4(14) 1_454 .
O2 O3 C2 144.0(16) 1_454 2_566
C2 O3 C2 24.9(10) . 2_566
O2 O3 Cu1 88.3(8) 1_454 1_455
C2 O3 Cu1 115.8(10) . 1_455
C2 O3 Cu1 90.9(8) 2_566 1_455
C2 O4 O5 122.8(18) . 1_565
C2 O4 C2 26.1(11) . 2_566
O5 O4 C2 127.3(13) 1_565 2_566
C2 O4 Cu1 119.4(12) . .
O5 O4 Cu1 86.9(8) 1_565 .
C2 O4 Cu1 93.3(8) 2_566 .
C3 O5 O4 172(2) . 1_545
C3 O5 C3 29.1(17) . 2_656
O4 O5 C3 147.8(14) 1_545 2_656
C3 O5 Cu1 121.2(14) . 1_545
O4 O5 Cu1 56.8(10) 1_545 1_545
C3 O5 Cu1 92.1(8) 2_656 1_545
C3 O6 O1 150.4(16) . 2_666
C3 O6 C3 21.2(15) . 2_656
O1 O6 C3 145.6(10) 2_666 2_656
C3 O6 Cu1 126.3(13) . .
O1 O6 Cu1 67.6(9) 2_666 .
C3 O6 Cu1 105.7(9) 2_656 .
C1 C1 O2 108(2) 2_667 .
C1 C1 O1 123(2) 2_667 .
O2 C1 O1 121.4(16) . .
C1 C1 O2 40.8(16) 2_667 2_667
O2 C1 O2 148.7(11) . 2_667
O1 C1 O2 86.8(10) . 2_667
C3 C3 O5 109(4) 2_656 .
C3 C3 O6 126(4) 2_656 .
O5 C3 O6 124.2(17) . .
C3 C3 O5 42(3) 2_656 2_656
O5 C3 O5 150.9(17) . 2_656
O6 C3 O5 84.7(15) . 2_656
C3 C3 O6 32(3) 2_656 2_656
O5 C3 O6 76.7(17) . 2_656
O6 C3 O6 158.8(15) . 2_656
O5 C3 O6 74.2(9) 2_656 2_656
C2 C2 O4 118(2) 2_566 .
C2 C2 O3 119.7(19) 2_566 .
O4 C2 O3 122.4(14) . .
C2 C2 O4 36.0(13) 2_566 2_566
O4 C2 O4 153.9(11) . 2_566
O3 C2 O4 83.7(9) . 2_566
C2 C2 O3 35.4(13) 2_566 2_566
O4 C2 O3 82.5(10) . 2_566
O3 C2 O3 155.1(10) . 2_566
O4 C2 O3 71.4(8) 2_566 2_566
N1 C4 N1 44.9(15) 2_557 .
N1 N1 C4 77(2) 2_557 2_557
N1 N1 C4 58(2) 2_557 .
C4 N1 C4 135.1(15) 2_557 .

loop_
_geom_bond_atom_site_label_1
_geom_bond_atom_site_label_2
_geom_bond_distance
_geom_bond_site_symmetry_2
Cu1 O4 1.922(12) 2_666
Cu1 O4 1.922(12) .
Cu1 O6 1.942(19) .
Cu1 O6 1.942(19) 2_666
Cu1 O3 1.945(11) 2_566
Cu1 O3 1.945(11) 1_655
Cu1 O1 1.974(14) 2_666
Cu1 O1 1.974(14) .
Cu1 O2 2.269(13) 2_667
Cu1 O2 2.269(13) 1_554
Cu1 O5 2.293(19) 1_565
Cu1 O5 2.293(19) 2_656
O1 C1 1.26(2) .
O1 O6 1.56(2) 2_666
O2 O3 1.228(18) 1_656
O2 C1 1.25(2) .
O2 C1 1.823(18) 2_667
O3 C2 1.276(18) .
O3 C2 1.913(18) 2_566
O4 C2 1.238(19) .
O4 O5 1.36(3) 1_565
O4 C2 1.862(18) 2_566
O5 C3 1.19(3) .
O5 C3 1.68(3) 2_656
O6 C3 1.28(3) .
O6 C3 1.92(3) 2_656
C1 C1 1.00(3) 2_667
C3 C3 0.86(3) 2_656
C2 C2 0.93(3) 2_566
C4 N1 1.20(2) 2_557
C4 N1 1.37(2) .
N1 N1 0.99(3) 2_557
